data_4067564
loop_
_publ_author_name
'Zottig, Victor E.'
'Todd, Michael A.'
'Nichols-Nielander, Adam C.'
'Harrison, Daniel P.'
'Sabat, Michal'
'Myers, William H.'
'Harman, W. Dean'

_publ_section_title
;
 Epoxidation, Cyclopropanation, and Electrophilic Addition Reactions at
 themetaPosition of Phenol andmeta-Cresol&#x00A7;
;
_journal_issue 21
_journal_name_full Organometallics
_journal_page_first 4793
_journal_paper_doi 10.1021/om901017d
_journal_volume 29
_journal_year 2010
_chemical_formula_sum 'C20 H31 B Cl2 N7 O4 P W'
_chemical_formula_weight 730.05
_chemical_name_systematic
; 
 ? 
;
_space_group_IT_number 14
_symmetry_cell_setting monoclinic
_symmetry_space_group_name_Hall '-P 2yn'
_symmetry_space_group_name_H-M 'P 1 21/n 1'
_atom_sites_solution_hydrogens mixed
_atom_sites_solution_primary direct
_atom_sites_solution_secondary difmap
_audit_creation_method SHELXL-97
_cell_angle_alpha 90.00
_cell_angle_beta 101.156(1)
_cell_angle_gamma 90.00
_cell_formula_units_Z 4
_cell_length_a 12.401(1)
_cell_length_b 14.607(1)
_cell_length_c 15.174(2)
_cell_measurement_reflns_used 7321
_cell_measurement_temperature 293(2)
_cell_measurement_theta_max 31.789
_cell_measurement_theta_min 2.691
_cell_volume 2696.7(5)
_computing_cell_refinement 'Bruker SMART'
_computing_data_collection 'Bruker SMART'
_computing_data_reduction 'Bruker SAINT'
_computing_molecular_graphics 'Bruker SHELXTL'
_computing_publication_material 'Bruker SHELXTL'
_computing_structure_refinement 'SHELXL-97 (Sheldrick, 1997)'
_computing_structure_solution 'SHELXS-97 (Sheldrick, 1990)'
_diffrn_ambient_temperature 293(2)
_diffrn_measured_fraction_theta_full 0.989
_diffrn_measured_fraction_theta_max 0.989
_diffrn_measurement_device_type 'Bruker SMART APEX CCD diffractometer'
_diffrn_measurement_method 'omega and phi scans'
_diffrn_radiation_monochromator graphite
_diffrn_radiation_source 'fine-focus sealed tube'
_diffrn_radiation_type MoK\a
_diffrn_radiation_wavelength 0.71074
_diffrn_reflns_av_R_equivalents 0.0451
_diffrn_reflns_av_sigmaI/netI 0.0430
_diffrn_reflns_limit_h_max 19
_diffrn_reflns_limit_h_min -19
_diffrn_reflns_limit_k_max 22
_diffrn_reflns_limit_k_min -22
_diffrn_reflns_limit_l_max 23
_diffrn_reflns_limit_l_min -23
_diffrn_reflns_number 19012
_diffrn_reflns_theta_full 33.31
_diffrn_reflns_theta_max 33.31
_diffrn_reflns_theta_min 2.36
_exptl_absorpt_coefficient_mu 4.582
_exptl_absorpt_correction_T_max 0.82311
_exptl_absorpt_correction_T_min 0.54263
_exptl_absorpt_correction_type empirical
_exptl_absorpt_process_details 'Bruker SADABS'
_exptl_crystal_colour orange
_exptl_crystal_density_diffrn 1.798
_exptl_crystal_density_meas ?
_exptl_crystal_density_method 'not measured'
_exptl_crystal_description block
_exptl_crystal_F_000 1440
_exptl_crystal_size_max 0.41
_exptl_crystal_size_mid 0.31
_exptl_crystal_size_min 0.22
_refine_diff_density_max 2.090
_refine_diff_density_min -1.361
_refine_diff_density_rms 0.166
_refine_ls_extinction_coef none
_refine_ls_extinction_method none
_refine_ls_goodness_of_fit_ref 1.241
_refine_ls_hydrogen_treatment mixed
_refine_ls_matrix_type full
_refine_ls_number_parameters 343
_refine_ls_number_reflns 10299
_refine_ls_number_restraints 0
_refine_ls_restrained_S_all 1.241
_refine_ls_R_factor_all 0.0458
_refine_ls_R_factor_gt 0.0446
_refine_ls_shift/su_max 0.003
_refine_ls_shift/su_mean 0.000
_refine_ls_structure_factor_coef Fsqd
_refine_ls_weighting_details 'calc w=1/[\s^2^(Fo^2^)+(0.0609P)^2^+0.0000P] where P=(Fo^2^+2Fc^2^)/3'
_refine_ls_weighting_scheme calc
_refine_ls_wR_factor_gt 0.1242
_refine_ls_wR_factor_ref 0.1251
_reflns_number_gt 10029
_reflns_number_total 10299
_reflns_threshold_expression >2sigma(I)
_cod_data_source_file om901017d_si_001.cif
_cod_data_source_block C20H31BCl2N7O4PW
_cod_depositor_comments
;
The following automatic conversions were performed:

'_symmetry_cell_setting' value 'Monoclinic' changed to 'monoclinic'
according to /home/saulius/struct/CIF-dictionaries/cif_core.dic
dictionary named 'cif_core.dic' version 2.4.1 from 2010-06-29.

Automatic conversion script
Id: cif_fix_values 1715 2011-07-08 13:25:40Z adriana 

The following automatic conversions were performed:

'_exptl_crystal_density_meas' value 'not measured' was changed to '?'
- the value is perceived as not measured.

Automatic conversion script
Id: cif_fix_values 3008 2015-01-20 13:52:24Z robertas 
;
_cod_original_cell_volume 2696.7(3)
_cod_original_sg_symbol_H-M P2(1)/n
_cod_database_code 4067564

loop_
_symmetry_equiv_pos_as_xyz
'x, y, z'
'-x+1/2, y+1/2, -z+1/2'
'-x, -y, -z'
'x-1/2, -y-1/2, z-1/2'

loop_
_atom_site_label
_atom_site_type_symbol
_atom_site_fract_x
_atom_site_fract_y
_atom_site_fract_z
_atom_site_U_iso_or_equiv
_atom_site_adp_type
_atom_site_occupancy
_atom_site_symmetry_multiplicity
_atom_site_calc_flag
_atom_site_refinement_flags
W W 0.629193(9) 0.369621(8) 0.790338(8) 0.00722(5) Uani 1 1 d .
P1 P 0.62566(7) 0.35253(7) 0.62438(6) 0.01301(15) Uani 1 1 d .
Cl1 Cl 0.83727(18) 0.62150(12) 0.43532(12) 0.0520(4) Uani 1 1 d .
Cl2 Cl 1.06203(14) 0.63714(11) 0.53779(14) 0.0461(4) Uani 1 1 d .
O1 O 0.8133(2) 0.4839(2) 1.01542(17) 0.0179(5) Uani 1 1 d .
O2 O 0.9969(2) 0.50934(19) 0.86294(19) 0.0170(5) Uani 1 1 d .
H2O H 1.0517 0.5112 0.9030 0.026 Uiso 1 1 calc R
O3 O 0.9207(2) 0.4678(2) 0.69583(19) 0.0215(5) Uani 1 1 d .
H3O H 0.9705 0.5009 0.7214 0.032 Uiso 1 1 calc R
O4 O 0.7728(2) 0.2041(2) 0.8347(2) 0.0217(5) Uani 1 1 d .
N1 N 0.4852(2) 0.2793(2) 0.7539(2) 0.0122(5) Uani 1 1 d .
N2 N 0.3824(2) 0.3061(2) 0.7612(2) 0.0118(5) Uani 1 1 d .
N3 N 0.5553(3) 0.37508(19) 0.9113(2) 0.0126(5) Uani 1 1 d .
N4 N 0.4453(2) 0.3917(2) 0.9022(2) 0.0134(5) Uani 1 1 d .
N5 N 0.5113(2) 0.4855(2) 0.74756(19) 0.0113(5) Uani 1 1 d .
N6 N 0.4041(2) 0.4755(2) 0.7556(2) 0.0120(5) Uani 1 1 d .
N7 N 0.7156(2) 0.2728(2) 0.8185(2) 0.0127(5) Uani 1 1 d .
C1 C 0.9600(3) 0.4171(2) 0.8498(2) 0.0127(5) Uani 1 1 d .
C2 C 0.8741(3) 0.4190(2) 0.7612(2) 0.0128(5) Uani 1 1 d .
H2A H 0.8605 0.3558 0.7403 0.015 Uiso 1 1 calc R
C3 C 0.7644(3) 0.4613(2) 0.7716(2) 0.0108(5) Uani 1 1 d .
C4 C 0.7406(3) 0.4775(2) 0.8605(2) 0.0115(5) Uani 1 1 d .
C5 C 0.8181(3) 0.4523(2) 0.9405(2) 0.0129(5) Uani 1 1 d .
C6 C 0.9099(3) 0.3876(2) 0.9292(2) 0.0139(5) Uani 1 1 d .
H6A H 0.8812 0.3259 0.9194 0.017 Uiso 1 1 calc R
H6B H 0.9661 0.3876 0.9834 0.017 Uiso 1 1 calc R
C7 C 1.0544(3) 0.3540(3) 0.8391(3) 0.0246(8) Uani 1 1 d .
H7A H 1.0810 0.3706 0.7859 0.037 Uiso 1 1 calc R
H7B H 1.0289 0.2918 0.8340 0.037 Uiso 1 1 calc R
H7C H 1.1127 0.3598 0.8906 0.037 Uiso 1 1 calc R
C8 C 0.3103(3) 0.2391(2) 0.7305(2) 0.0149(6) Uani 1 1 d .
H8 H 0.2350 0.2412 0.7290 0.018 Uiso 1 1 calc R
C9 C 0.3665(3) 0.1669(3) 0.7018(2) 0.0164(6) Uani 1 1 d .
H9 H 0.3376 0.1120 0.6767 0.020 Uiso 1 1 calc R
C10 C 0.4758(3) 0.1945(2) 0.7187(2) 0.0137(5) Uani 1 1 d .
H10 H 0.5341 0.1594 0.7072 0.016 Uiso 1 1 calc R
C11 C 0.4178(3) 0.3940(3) 0.9836(2) 0.0165(6) Uani 1 1 d .
H11 H 0.3478 0.4050 0.9947 0.020 Uiso 1 1 calc R
C12 C 0.5111(4) 0.3773(2) 1.0483(3) 0.0179(7) Uani 1 1 d .
H12 H 0.5165 0.3740 1.1102 0.021 Uiso 1 1 calc R
C13 C 0.5953(3) 0.3664(2) 0.9993(3) 0.0156(6) Uani 1 1 d .
H13 H 0.6686 0.3548 1.0245 0.019 Uiso 1 1 calc R
C14 C 0.3436(3) 0.5453(2) 0.7152(2) 0.0143(5) Uani 1 1 d .
H14 H 0.2683 0.5527 0.7110 0.017 Uiso 1 1 calc R
C15 C 0.4122(3) 0.6041(2) 0.6811(3) 0.0169(6) Uani 1 1 d .
H15 H 0.3931 0.6585 0.6502 0.020 Uiso 1 1 calc R
C16 C 0.5164(3) 0.5645(2) 0.7031(2) 0.0139(5) Uani 1 1 d .
H16 H 0.5801 0.5891 0.6890 0.017 Uiso 1 1 calc R
C17 C 0.6926(4) 0.2497(3) 0.5936(3) 0.0246(8) Uani 1 1 d .
H17A H 0.6609 0.1968 0.6163 0.037 Uiso 1 1 calc R
H17B H 0.7697 0.2523 0.6189 0.037 Uiso 1 1 calc R
H17C H 0.6825 0.2458 0.5294 0.037 Uiso 1 1 calc R
C18 C 0.6855(3) 0.4413(3) 0.5641(2) 0.0209(7) Uani 1 1 d .
H18A H 0.7627 0.4463 0.5884 0.031 Uiso 1 1 calc R
H18B H 0.6504 0.4988 0.5706 0.031 Uiso 1 1 calc R
H18C H 0.6748 0.4256 0.5016 0.031 Uiso 1 1 calc R
C19 C 0.4869(3) 0.3473(3) 0.5567(3) 0.0200(7) Uani 1 1 d .
H19A H 0.4910 0.3382 0.4948 0.030 Uiso 1 1 calc R
H19B H 0.4492 0.4037 0.5628 0.030 Uiso 1 1 calc R
H19C H 0.4476 0.2974 0.5769 0.030 Uiso 1 1 calc R
C20 C 0.9230(5) 0.6191(4) 0.5428(4) 0.0356(11) Uani 1 1 d .
H20A H 0.8994 0.6661 0.5801 0.043 Uiso 1 1 calc R
H20B H 0.9156 0.5603 0.5707 0.043 Uiso 1 1 calc R
B1 B 0.3684(3) 0.3959(3) 0.8102(3) 0.0131(6) Uani 1 1 d .
H1B H 0.284(4) 0.405(3) 0.823(3) 0.007(10) Uiso 1 1 d .
H3 H 0.742(4) 0.504(3) 0.727(3) 0.009(11) Uiso 1 1 d .
H4 H 0.688(5) 0.526(4) 0.858(4) 0.017(13) Uiso 1 1 d .

loop_
_atom_site_aniso_label
_atom_site_aniso_U_11
_atom_site_aniso_U_22
_atom_site_aniso_U_33
_atom_site_aniso_U_23
_atom_site_aniso_U_13
_atom_site_aniso_U_12
W 0.00604(7) 0.01047(7) 0.00671(7) -0.00108(3) 0.00510(4) -0.00006(3)
P1 0.0121(4) 0.0197(4) 0.0088(3) -0.0030(3) 0.0059(3) -0.0017(3)
Cl1 0.0605(11) 0.0503(8) 0.0365(8) 0.0089(6) -0.0124(7) -0.0084(7)
Cl2 0.0375(7) 0.0491(8) 0.0524(10) 0.0043(6) 0.0101(7) -0.0011(5)
O1 0.0140(11) 0.0322(14) 0.0088(10) -0.0037(10) 0.0055(8) -0.0028(10)
O2 0.0158(11) 0.0181(11) 0.0157(11) 0.0025(9) -0.0004(9) -0.0050(9)
O3 0.0161(12) 0.0363(16) 0.0139(11) -0.0020(11) 0.0075(9) -0.0046(11)
O4 0.0206(13) 0.0165(11) 0.0286(15) 0.0002(10) 0.0066(11) 0.0060(10)
N1 0.0098(11) 0.0148(11) 0.0139(12) -0.0019(9) 0.0074(9) -0.0005(9)
N2 0.0088(11) 0.0150(11) 0.0133(12) -0.0018(9) 0.0067(9) -0.0014(9)
N3 0.0126(12) 0.0156(12) 0.0114(12) -0.0014(9) 0.0066(10) -0.0008(8)
N4 0.0131(12) 0.0178(12) 0.0120(12) -0.0006(10) 0.0089(9) 0.0006(10)
N5 0.0096(11) 0.0146(11) 0.0116(11) -0.0002(9) 0.0064(9) 0.0004(9)
N6 0.0095(11) 0.0143(11) 0.0134(12) -0.0005(9) 0.0050(9) 0.0011(9)
N7 0.0119(11) 0.0142(11) 0.0128(12) -0.0014(9) 0.0048(9) -0.0003(9)
C1 0.0083(12) 0.0169(13) 0.0142(13) -0.0001(11) 0.0054(10) -0.0006(10)
C2 0.0092(12) 0.0182(13) 0.0134(13) -0.0010(11) 0.0077(10) -0.0030(10)
C3 0.0085(12) 0.0153(12) 0.0100(12) -0.0015(10) 0.0050(9) -0.0011(9)
C4 0.0093(12) 0.0153(12) 0.0101(12) -0.0018(10) 0.0024(9) -0.0013(10)
C5 0.0101(12) 0.0178(13) 0.0124(13) -0.0009(11) 0.0066(10) -0.0035(10)
C6 0.0111(13) 0.0162(12) 0.0146(14) 0.0044(11) 0.0031(10) -0.0018(11)
C7 0.0133(16) 0.0325(19) 0.030(2) 0.0033(17) 0.0096(14) 0.0100(14)
C8 0.0116(13) 0.0166(13) 0.0179(15) -0.0026(11) 0.0063(11) -0.0043(10)
C9 0.0156(15) 0.0168(15) 0.0187(15) -0.0040(11) 0.0084(12) -0.0044(10)
C10 0.0147(13) 0.0132(12) 0.0150(14) -0.0033(10) 0.0070(11) -0.0022(10)
C11 0.0193(15) 0.0195(14) 0.0143(14) -0.0033(12) 0.0126(12) -0.0020(12)
C12 0.0236(18) 0.0203(15) 0.0126(15) -0.0028(11) 0.0105(13) -0.0041(12)
C13 0.0173(16) 0.0177(15) 0.0126(15) 0.0003(10) 0.0050(12) -0.0023(10)
C14 0.0112(13) 0.0148(13) 0.0172(14) -0.0004(11) 0.0034(10) 0.0038(10)
C15 0.0157(14) 0.0148(13) 0.0204(16) 0.0030(12) 0.0034(12) 0.0025(11)
C16 0.0153(14) 0.0126(12) 0.0146(13) 0.0001(10) 0.0054(11) -0.0008(10)
C17 0.0275(19) 0.0306(19) 0.0190(17) -0.0083(15) 0.0129(14) 0.0019(15)
C18 0.0218(16) 0.0339(19) 0.0091(13) -0.0007(13) 0.0081(12) -0.0109(14)
C19 0.0156(15) 0.0301(18) 0.0139(15) 0.0017(14) 0.0020(11) -0.0051(13)
C20 0.040(3) 0.042(3) 0.025(2) 0.0070(19) 0.006(2) -0.002(2)
B1 0.0107(14) 0.0125(14) 0.0176(16) -0.0029(12) 0.0067(12) -0.0012(11)

loop_
_atom_type_symbol
_atom_type_description
_atom_type_scat_dispersion_real
_atom_type_scat_dispersion_imag
_atom_type_scat_source
C C 0.0033 0.0000 'International Tables Vol C Tables 4.2.6.8 and 6.1.1.4'
H H 0.0000 0.0000 'International Tables Vol C Tables 4.2.6.8 and 6.1.1.4'
N N 0.0061 0.0000 'International Tables Vol C Tables 4.2.6.8 and 6.1.1.4'
O O 0.0106 0.0000 'International Tables Vol C Tables 4.2.6.8 and 6.1.1.4'
W W -0.8490 0.0000 'International Tables Vol C Tables 4.2.6.8 and 6.1.1.4'
P P 0.1023 0.0000 'International Tables Vol C Tables 4.2.6.8 and 6.1.1.4'
B B 0.0013 0.0000 'International Tables Vol C Tables 4.2.6.8 and 6.1.1.4'
Cl Cl 0.1484 0.0000 'International Tables Vol C Tables 4.2.6.8 and 6.1.1.4'

loop_
_geom_angle_atom_site_label_1
_geom_angle_atom_site_label_2
_geom_angle_atom_site_label_3
_geom_angle
N7 W N1 90.30(12)
N7 W N3 99.00(13)
N1 W N3 77.51(11)
N7 W C3 94.40(13)
N1 W C3 158.47(11)
N3 W C3 122.25(11)
N7 W C4 99.15(13)
N1 W C4 160.38(11)
N3 W C4 84.02(12)
C3 W C4 38.31(12)
N7 W N5 175.74(12)
N1 W N5 85.88(10)
N3 W N5 82.03(11)
C3 W N5 88.50(11)
C4 W N5 85.06(12)
N7 W P1 93.15(10)
N1 W P1 80.40(8)
N3 W P1 154.76(9)
C3 W P1 78.36(8)
C4 W P1 115.89(9)
N5 W P1 84.36(8)
C17 P1 C18 102.0(2)
C17 P1 C19 104.4(2)
C18 P1 C19 100.23(19)
C17 P1 W 114.65(15)
C18 P1 W 119.98(13)
C19 P1 W 113.45(13)
C1 O2 H2O 109.5
C2 O3 H3O 109.5
C10 N1 N2 106.7(3)
C10 N1 W 130.9(2)
N2 N1 W 122.3(2)
C8 N2 N1 109.5(3)
C8 N2 B1 131.2(3)
N1 N2 B1 118.8(3)
C13 N3 N4 106.8(3)
C13 N3 W 133.9(3)
N4 N3 W 119.3(2)
C11 N4 N3 109.7(3)
C11 N4 B1 127.8(3)
N3 N4 B1 122.2(3)
C16 N5 N6 106.2(3)
C16 N5 W 134.4(2)
N6 N5 W 118.9(2)
C14 N6 N5 110.2(3)
C14 N6 B1 128.7(3)
N5 N6 B1 121.0(3)
O4 N7 W 177.2(3)
O2 C1 C6 109.0(3)
O2 C1 C7 110.8(3)
C6 C1 C7 110.7(3)
O2 C1 C2 104.7(3)
C6 C1 C2 112.1(3)
C7 C1 C2 109.4(3)
O3 C2 C3 110.9(3)
O3 C2 C1 108.0(3)
C3 C2 C1 113.2(3)
O3 C2 H2A 108.2
C3 C2 H2A 108.2
C1 C2 H2A 108.2
C4 C3 C2 120.3(3)
C4 C3 W 71.58(18)
C2 C3 W 118.7(2)
C4 C3 H3 119(3)
C2 C3 H3 111(3)
W C3 H3 112(3)
C5 C4 C3 121.2(3)
C5 C4 W 118.2(2)
C3 C4 W 70.11(17)
C5 C4 H4 124(3)
C3 C4 H4 110(3)
W C4 H4 98(3)
O1 C5 C4 122.4(3)
O1 C5 C6 120.5(3)
C4 C5 C6 117.1(3)
C5 C6 C1 110.2(3)
C5 C6 H6A 109.6
C1 C6 H6A 109.6
C5 C6 H6B 109.6
C1 C6 H6B 109.6
H6A C6 H6B 108.1
C1 C7 H7A 109.5
C1 C7 H7B 109.5
H7A C7 H7B 109.5
C1 C7 H7C 109.5
H7A C7 H7C 109.5
H7B C7 H7C 109.5
N2 C8 C9 108.8(3)
N2 C8 H8 125.6
C9 C8 H8 125.6
C8 C9 C10 104.7(3)
C8 C9 H9 127.6
C10 C9 H9 127.6
N1 C10 C9 110.3(3)
N1 C10 H10 124.8
C9 C10 H10 124.8
N4 C11 C12 108.8(3)
N4 C11 H11 125.6
C12 C11 H11 125.6
C11 C12 C13 104.5(3)
C11 C12 H12 127.8
C13 C12 H12 127.8
N3 C13 C12 110.3(4)
N3 C13 H13 124.9
C12 C13 H13 124.9
N6 C14 C15 108.3(3)
N6 C14 H14 125.8
C15 C14 H14 125.8
C14 C15 C16 105.2(3)
C14 C15 H15 127.4
C16 C15 H15 127.4
N5 C16 C15 110.1(3)
N5 C16 H16 124.9
C15 C16 H16 124.9
P1 C17 H17A 109.5
P1 C17 H17B 109.5
H17A C17 H17B 109.5
P1 C17 H17C 109.5
H17A C17 H17C 109.5
H17B C17 H17C 109.5
P1 C18 H18A 109.5
P1 C18 H18B 109.5
H18A C18 H18B 109.5
P1 C18 H18C 109.5
H18A C18 H18C 109.5
H18B C18 H18C 109.5
P1 C19 H19A 109.5
P1 C19 H19B 109.5
H19A C19 H19B 109.5
P1 C19 H19C 109.5
H19A C19 H19C 109.5
H19B C19 H19C 109.5
Cl2 C20 Cl1 112.2(3)
Cl2 C20 H20A 109.2
Cl1 C20 H20A 109.2
Cl2 C20 H20B 109.2
Cl1 C20 H20B 109.2
H20A C20 H20B 107.9
N4 B1 N2 107.4(3)
N4 B1 N6 109.1(3)
N2 B1 N6 108.2(3)
N4 B1 H1B 106(3)
N2 B1 H1B 113(3)
N6 B1 H1B 113(3)

loop_
_geom_bond_atom_site_label_1
_geom_bond_atom_site_label_2
_geom_bond_distance
W N7 1.776(3)
W N1 2.203(3)
W N3 2.206(3)
W C3 2.207(3)
W C4 2.227(3)
W N5 2.249(3)
W P1 2.5225(9)
P1 C17 1.820(4)
P1 C18 1.826(4)
P1 C19 1.827(4)
Cl1 C20 1.766(6)
Cl2 C20 1.760(7)
O1 C5 1.238(4)
O2 C1 1.425(4)
O2 H2O 0.8200
O3 C2 1.431(4)
O3 H3O 0.8200
O4 N7 1.226(4)
N1 C10 1.345(4)
N1 N2 1.359(4)
N2 C8 1.346(4)
N2 B1 1.534(5)
N3 C13 1.338(5)
N3 N4 1.367(4)
N4 C11 1.344(4)
N4 B1 1.531(5)
N5 C16 1.344(4)
N5 N6 1.366(4)
N6 C14 1.341(4)
N6 B1 1.542(5)
C1 C6 1.521(5)
C1 C7 1.523(5)
C1 C2 1.545(5)
C2 C3 1.531(5)
C2 H2A 0.9800
C3 C4 1.455(5)
C3 H3 0.92(5)
C4 C5 1.443(5)
C4 H4 0.96(6)
C5 C6 1.515(5)
C6 H6A 0.9700
C6 H6B 0.9700
C7 H7A 0.9600
C7 H7B 0.9600
C7 H7C 0.9600
C8 C9 1.381(5)
C8 H8 0.9300
C9 C10 1.390(5)
C9 H9 0.9300
C10 H10 0.9300
C11 C12 1.386(6)
C11 H11 0.9300
C12 C13 1.403(6)
C12 H12 0.9300
C13 H13 0.9300
C14 C15 1.378(5)
C14 H14 0.9300
C15 C16 1.397(5)
C15 H15 0.9300
C16 H16 0.9300
C17 H17A 0.9600
C17 H17B 0.9600
C17 H17C 0.9600
C18 H18A 0.9600
C18 H18B 0.9600
C18 H18C 0.9600
C19 H19A 0.9600
C19 H19B 0.9600
C19 H19C 0.9600
C20 H20A 0.9700
C20 H20B 0.9700
B1 H1B 1.11(5)

loop_
_geom_torsion_atom_site_label_1
_geom_torsion_atom_site_label_2
_geom_torsion_atom_site_label_3
_geom_torsion_atom_site_label_4
_geom_torsion
N7 W P1 C17 6.27(19)
N1 W P1 C17 -83.50(18)
N3 W P1 C17 -112.7(2)
C3 W P1 C17 100.11(19)
C4 W P1 C17 108.02(19)
N5 W P1 C17 -170.26(18)
N7 W P1 C18 -115.68(19)
N1 W P1 C18 154.56(19)
N3 W P1 C18 125.4(2)
C3 W P1 C18 -21.83(19)
C4 W P1 C18 -13.9(2)
N5 W P1 C18 67.79(19)
N7 W P1 C19 126.05(19)
N1 W P1 C19 36.28(18)
N3 W P1 C19 7.1(2)
C3 W P1 C19 -140.11(18)
C4 W P1 C19 -132.20(18)
N5 W P1 C19 -50.48(18)
N7 W N1 C10 -32.2(3)
N3 W N1 C10 -131.4(3)
C3 W N1 C10 70.6(5)
C4 W N1 C10 -151.4(3)
N5 W N1 C10 145.9(3)
P1 W N1 C10 60.9(3)
N7 W N1 N2 150.9(3)
N3 W N1 N2 51.8(3)
C3 W N1 N2 -106.2(4)
C4 W N1 N2 31.7(5)
N5 W N1 N2 -31.0(3)
P1 W N1 N2 -115.9(3)
C10 N1 N2 C8 -0.3(4)
W N1 N2 C8 177.2(2)
C10 N1 N2 B1 172.6(3)
W N1 N2 B1 -9.9(4)
N7 W N3 C13 43.7(3)
N1 W N3 C13 132.0(3)
C3 W N3 C13 -57.4(3)
C4 W N3 C13 -54.7(3)
N5 W N3 C13 -140.5(3)
P1 W N3 C13 161.5(2)
N7 W N3 N4 -137.3(2)
N1 W N3 N4 -49.0(2)
C3 W N3 N4 121.6(2)
C4 W N3 N4 124.3(3)
N5 W N3 N4 38.5(2)
P1 W N3 N4 -19.5(4)
C13 N3 N4 C11 0.5(4)
W N3 N4 C11 -178.8(2)
C13 N3 N4 B1 -173.6(3)
W N3 N4 B1 7.2(4)
N7 W N5 C16 -114.5(16)
N1 W N5 C16 -140.9(3)
N3 W N5 C16 141.2(3)
C3 W N5 C16 18.3(3)
C4 W N5 C16 56.5(3)
P1 W N5 C16 -60.1(3)
N7 W N5 N6 55.6(17)
N1 W N5 N6 29.2(2)
N3 W N5 N6 -48.8(2)
C3 W N5 N6 -171.6(2)
C4 W N5 N6 -133.4(2)
P1 W N5 N6 109.9(2)
C16 N5 N6 C14 1.5(4)
W N5 N6 C14 -171.1(2)
C16 N5 N6 B1 -174.9(3)
W N5 N6 B1 12.5(4)
N1 W N7 O4 44(6)
N3 W N7 O4 122(6)
C3 W N7 O4 -115(6)
C4 W N7 O4 -153(6)
N5 W N7 O4 18(7)
P1 W N7 O4 -36(6)
O2 C1 C2 O3 48.1(3)
C6 C1 C2 O3 166.1(3)
C7 C1 C2 O3 -70.7(4)
O2 C1 C2 C3 -75.1(3)
C6 C1 C2 C3 43.0(4)
C7 C1 C2 C3 166.1(3)
O3 C2 C3 C4 -134.3(3)
C1 C2 C3 C4 -12.7(4)
O3 C2 C3 W 141.3(2)
C1 C2 C3 W -97.1(3)
N7 W C3 C4 -99.2(2)
N1 W C3 C4 158.7(3)
N3 W C3 C4 4.3(2)
N5 W C3 C4 83.93(19)
P1 W C3 C4 168.48(19)
N7 W C3 C2 15.9(3)
N1 W C3 C2 -86.2(4)
N3 W C3 C2 119.4(2)
C4 W C3 C2 115.1(3)
N5 W C3 C2 -161.0(2)
P1 W C3 C2 -76.4(2)
C2 C3 C4 C5 -1.5(5)
W C3 C4 C5 111.6(3)
C2 C3 C4 W -113.1(3)
N7 W C4 C5 -30.0(3)
N1 W C4 C5 87.8(4)
N3 W C4 C5 68.2(3)
C3 W C4 C5 -115.5(3)
N5 W C4 C5 150.6(3)
P1 W C4 C5 -128.1(2)
N7 W C4 C3 85.5(2)
N1 W C4 C3 -156.6(3)
N3 W C4 C3 -176.32(19)
N5 W C4 C3 -93.83(19)
P1 W C4 C3 -12.6(2)
C3 C4 C5 O1 162.3(3)
W C4 C5 O1 -115.0(3)
C3 C4 C5 C6 -15.2(5)
W C4 C5 C6 67.5(3)
O1 C5 C6 C1 -132.4(3)
C4 C5 C6 C1 45.2(4)
O2 C1 C6 C5 56.5(3)
C7 C1 C6 C5 178.5(3)
C2 C1 C6 C5 -59.0(4)
N1 N2 C8 C9 -0.4(4)
B1 N2 C8 C9 -172.2(4)
N2 C8 C9 C10 1.0(4)
N2 N1 C10 C9 1.0(4)
W N1 C10 C9 -176.2(3)
C8 C9 C10 N1 -1.2(4)
N3 N4 C11 C12 -0.9(4)
B1 N4 C11 C12 172.8(3)
N4 C11 C12 C13 0.9(4)
N4 N3 C13 C12 0.1(4)
W N3 C13 C12 179.2(2)
C11 C12 C13 N3 -0.6(4)
N5 N6 C14 C15 -1.2(4)
B1 N6 C14 C15 174.8(3)
N6 C14 C15 C16 0.5(4)
N6 N5 C16 C15 -1.1(4)
W N5 C16 C15 169.8(3)
C14 C15 C16 N5 0.4(4)
C11 N4 B1 N2 -118.2(4)
N3 N4 B1 N2 54.7(4)
C11 N4 B1 N6 124.7(4)
N3 N4 B1 N6 -62.4(4)
C8 N2 B1 N4 118.7(4)
N1 N2 B1 N4 -52.5(4)
C8 N2 B1 N6 -123.7(4)
N1 N2 B1 N6 65.2(4)
C14 N6 B1 N4 -126.3(4)
N5 N6 B1 N4 49.4(4)
C14 N6 B1 N2 117.1(4)
N5 N6 B1 N2 -67.2(4)
